data_7716151
loop_
_publ_author_name
'Kalita, Pankaj'
'Kumari, Kusum'
'Kumar, Pawan'
'Kumar, Vierandra'
'Singh, Saurabh Kumar'
'Rogez, Guillaume'
'Chandrasekhar, Vadapalli'

_publ_section_title
;
 Eight-coordinate mono- and dinuclear Dy(III) complexes containing a rigid
 equatorial plane and an anisobidentate carboxylate ligand in the axial
 position: synthesis, structure and magnetism.
;
_journal_issue 25
_journal_name_full 'Dalton transactions (Cambridge, England : 2003)'
_journal_page_first 10521
_journal_page_last 10535
_journal_paper_doi 10.1039/d4dt00803k
_journal_volume 53
_journal_year 2024
_chemical_formula_moiety 'C48 H39 Dy N5 O5 P, 2[CH3OH]'
_chemical_formula_sum 'C48 H39 Dy N5 O5 P'
_chemical_formula_weight 959.31
_space_group_crystal_system monoclinic
_space_group_IT_number 14
_space_group_name_Hall '-P 2yn'
_space_group_name_H-M_alt 'P 1 21/n 1'
_atom_sites_solution_hydrogens geom
_atom_sites_solution_primary dual
_audit_creation_date 2024-04-23
_audit_creation_method
;
Olex2 1.5-alpha
(compiled 2024.02.16 svn.r378c4104 for OlexSys, GUI svn.r6928)
;
_audit_update_record
;
2024-04-23 deposited with the CCDC.	2024-05-21 downloaded from the CCDC.
;
_cell_angle_alpha 90
_cell_angle_beta 105.613(4)
_cell_angle_gamma 90
_cell_formula_units_Z 4
_cell_length_a 13.1458(6)
_cell_length_b 22.4579(9)
_cell_length_c 15.9855(7)
_cell_measurement_reflns_used 18971
_cell_measurement_temperature 120(10)
_cell_measurement_theta_max 28.4230
_cell_measurement_theta_min 2.8730
_cell_volume 4545.2(4)
_computing_cell_refinement 'CrysAlisPro 1.171.39.29d (Rigaku OD, 2017)'
_computing_data_collection 'CrysAlisPro 1.171.39.29d (Rigaku OD, 2017)'
_computing_data_reduction 'CrysAlisPro 1.171.39.29d (Rigaku OD, 2017)'
_computing_molecular_graphics 'Olex2 1.5-alpha (Dolomanov et al., 2009)'
_computing_publication_material 'Olex2 1.5-alpha (Dolomanov et al., 2009)'
_computing_structure_refinement 'SHELXL 2018/3 (Sheldrick, 2015)'
_computing_structure_solution 'SHELXT 2014/5 (Sheldrick, 2014)'
_diffrn_ambient_environment N~2~
_diffrn_ambient_temperature 120(10)
_diffrn_detector 'CCD plate'
_diffrn_measured_fraction_theta_full 0.998
_diffrn_measured_fraction_theta_max 0.890
_diffrn_measurement_details
;
List of Runs (angles in degrees, time in seconds):

  # Type    Start    End  Width  t~exp~   \w     \q     \k     \f   Frames
#--------------------------------------------------------------------------
  1  \w     -7.00  18.00   0.50    4.54    --    7.10 -82.00  31.00   50
  2  \w    -38.00 -13.00   0.50    4.54    --   -7.50 -82.00  31.00   50
  3  \w     61.00  96.00   0.50    4.54    --    7.10  77.00   0.00   70
  4  \w     51.00  96.00   0.50    4.54    --    7.10  77.00 -60.00   90
  5  \w     -4.00  35.00   0.50    4.54    --   -7.50 -82.00  90.00   78
  6  \w    -63.00  -9.00   0.50    4.54    --   -7.50 -77.00 -30.00  108
  7  \w    -39.00 -11.00   0.50    4.54    --   -7.50 -82.00 -60.00   56
  8  \w      8.00  33.00   0.50    4.54    --   -7.50 -82.00 -60.00   50
  9  \w    -52.00  34.00   0.50    4.54    --   -7.50 -82.00-180.00  172
 10  \w    -48.00 -14.00   0.50    4.54    --   -7.50 -82.00  90.00   68
;
_diffrn_measurement_device 'four-circle diffractometer'
_diffrn_measurement_device_type 'XtaLAB AFC12 (RINC): Kappa single'
_diffrn_measurement_method '\w scans'
_diffrn_orient_matrix_type 'CrysAlisPro convention (1999,Acta A55,543-557)'
_diffrn_orient_matrix_UB_11 -0.0339483000
_diffrn_orient_matrix_UB_12 0.0017372000
_diffrn_orient_matrix_UB_13 0.0277062000
_diffrn_orient_matrix_UB_21 0.0204514000
_diffrn_orient_matrix_UB_22 -0.0273752000
_diffrn_orient_matrix_UB_23 0.0195241000
_diffrn_orient_matrix_UB_31 0.0396370000
_diffrn_orient_matrix_UB_32 0.0156035000
_diffrn_orient_matrix_UB_33 0.0312376000
_diffrn_radiation_monochromator graphite
_diffrn_radiation_probe x-ray
_diffrn_radiation_type 'Mo K\a'
_diffrn_radiation_wavelength 0.71073
_diffrn_reflns_av_R_equivalents 0.0558
_diffrn_reflns_av_unetI/netI 0.0518
_diffrn_reflns_Laue_measured_fraction_full 0.998
_diffrn_reflns_Laue_measured_fraction_max 0.890
_diffrn_reflns_limit_h_max 16
_diffrn_reflns_limit_h_min -17
_diffrn_reflns_limit_k_max 24
_diffrn_reflns_limit_k_min -30
_diffrn_reflns_limit_l_max 19
_diffrn_reflns_limit_l_min -21
_diffrn_reflns_number 49949
_diffrn_reflns_point_group_measured_fraction_full 0.998
_diffrn_reflns_point_group_measured_fraction_max 0.890
_diffrn_reflns_theta_full 25.242
_diffrn_reflns_theta_max 28.960
_diffrn_reflns_theta_min 2.424
_diffrn_source 'fine-focus sealed X-ray tube'
_diffrn_source_type 'Enhance (Mo) X-ray Source'
_exptl_absorpt_coefficient_mu 1.729
_exptl_absorpt_correction_T_max 1.00000
_exptl_absorpt_correction_T_min 0.39424
_exptl_absorpt_correction_type multi-scan
_exptl_absorpt_process_details
;
CrysAlisPro 1.171.39.29d (Rigaku Oxford Diffraction, 2017)
Empirical absorption correction using spherical harmonics,
 implemented in SCALE3 ABSPACK scaling algorithm.
;
_exptl_crystal_colour yellow
_exptl_crystal_colour_primary yellow
_exptl_crystal_density_diffrn 1.402
_exptl_crystal_description needle
_exptl_crystal_F_000 1932
_exptl_crystal_size_max 0.3
_exptl_crystal_size_mid 0.15
_exptl_crystal_size_min 0.08
_refine_diff_density_max 0.719
_refine_diff_density_min -0.892
_refine_diff_density_rms 0.089
_refine_ls_extinction_method none
_refine_ls_goodness_of_fit_ref 1.091
_refine_ls_hydrogen_treatment constr
_refine_ls_matrix_type full
_refine_ls_number_parameters 571
_refine_ls_number_reflns 10709
_refine_ls_number_restraints 25
_refine_ls_restrained_S_all 1.090
_refine_ls_R_factor_all 0.0437
_refine_ls_R_factor_gt 0.0323
_refine_ls_shift/su_max 0.003
_refine_ls_shift/su_mean 0.000
_refine_ls_structure_factor_coef Fsqd
_refine_ls_weighting_details 'w=1/[\s^2^(Fo^2^)+(0.0250P)^2^+0.1058P] where P=(Fo^2^+2Fc^2^)/3'
_refine_ls_weighting_scheme calc
_refine_ls_wR_factor_gt 0.0670
_refine_ls_wR_factor_ref 0.0697
_reflns_Friedel_coverage 0.000
_reflns_number_gt 8673
_reflns_number_total 10709
_reflns_threshold_expression 'I > 2\s(I)'
_cod_data_source_file d4dt00803k2.cif
_cod_data_source_block aj0427
_cod_depositor_comments 'Adding full bibliography for 7716151--7716154.cif.'
_cod_database_code 7716151
_shelx_shelxl_version_number 2018/3
_chemical_oxdiff_formula C10H20N4O6Dy1P1
_shelx_space_group_comment
;
The symmetry employed for this shelxl refinement is uniquely defined
by the following loop, which should always be used as a source of
symmetry information in preference to the above space-group names.
They are only intended as comments.
;
_shelx_estimated_absorpt_t_max 0.874
_shelx_estimated_absorpt_t_min 0.625
_reflns_odcompleteness_completeness 99.67
_reflns_odcompleteness_iscentric 1
_reflns_odcompleteness_theta 26.32
_olex2_refinement_description
;
1. Fixed Uiso
 At 1.2 times of:
  All C(H) groups, All C(H,H) groups
 At 1.5 times of:
  All C(H,H,H) groups
2. Restrained distances
 C18-C49 \\sim C18-C23
 with sigma of 0.02
 C20-C51 \\sim C20-C22
 with sigma of 0.02
 C49-C50 \\sim C23-C21
 with sigma of 0.02
 C51-C50 \\sim C22-C21
 with sigma of 0.02
 C49-C51 \\sim C23-C22
 with sigma of 0.04
 C18-C50 \\sim C18-C21
 with sigma of 0.04
 C20-C50 \\sim C20-C21
 with sigma of 0.04
3. Rigid body (RIGU) restrains
 C49, C50, C51
 with sigma for 1-2 distances of 0.004 and sigma for 1-3 distances of 0.004
 C23, C21, C22
 with sigma for 1-2 distances of 0.004 and sigma for 1-3 distances of 0.004
4. Others
 Sof(C23)=Sof(H23)=Sof(C21)=Sof(H21)=Sof(C22)=Sof(H22)=Sof(H20a)=1-FVAR(1)
 Sof(H20)=Sof(C49)=Sof(H49)=Sof(C50)=Sof(H50)=Sof(C51)=Sof(H51)=FVAR(1)
5.a Aromatic/amide H refined with riding coordinates:
 C6(H6), C5(H5), C4(H4), C23(H23), C21(H21), C22(H22), C20(H20), C20(H20a),
 C19(H19), C17(H17), C16(H16), C15(H15), C14(H14), C13(H13), C36(H36), C35(H35),
  C34(H34), C33(H33), C32(H32), C44(H44), C45(H45), C46(H46), C47(H47),
 C48(H48), C42(H42), C41(H41), C40(H40), C39(H39), C38(H38), C49(H49), C50(H50),
  C51(H51), C26(H26), C27(H27), C28(H28), C29(H29), C30(H30)
5.b Idealised Me refined as rotating group:
 C10(H10a,H10b,H10c), C11(H11a,H11b,H11c)
;
_smtbx_masks_special_details
;
A solvent mask was calculated and 136 electrons were 
found in a volume of 524\%A^3^ in 1 void per unit cell. 
This is consistent with the presence of 
2[CH3OH] per formula unit 
which account for 144 electrons 
per unit cell.
;
_smtbx_masks_void_probe_radius 1.2
_smtbx_masks_void_truncation_radius 1.2
_olex2_submission_special_instructions 'No special instructions were received'
_oxdiff_exptl_absorpt_empirical_details
;
Empirical correction (ABSPACK) includes:
- Absorption correction using spherical harmonics
- Frame scaling
;
_oxdiff_exptl_absorpt_empirical_full_max 2.006
_oxdiff_exptl_absorpt_empirical_full_min 0.430

loop_
_space_group_symop_operation_xyz
'x, y, z'
'-x+1/2, y+1/2, -z+1/2'
'-x, -y, -z'
'x-1/2, -y-1/2, z-1/2'

loop_
_atom_site_label
_atom_site_type_symbol
_atom_site_fract_x
_atom_site_fract_y
_atom_site_fract_z
_atom_site_U_iso_or_equiv
_atom_site_adp_type
_atom_site_occupancy
_atom_site_site_symmetry_order
_atom_site_calc_flag
_atom_site_refinement_flags_posn
_atom_site_refinement_flags_adp
_atom_site_refinement_flags_occupancy
_atom_site_disorder_assembly
_atom_site_disorder_group
Dy1 Dy 0.60727(2) 0.28314(2) 0.33894(2) 0.02223(5) Uani 1 1 d . . . . .
P1 P 0.55809(5) 0.15472(3) 0.47204(4) 0.02173(13) Uani 1 1 d . . . . .
O3 O 0.58980(13) 0.34405(8) 0.44996(11) 0.0333(4) Uani 1 1 d . . . . .
O1 O 0.78334(12) 0.25969(7) 0.38609(10) 0.0267(4) Uani 1 1 d . . . . .
O2 O 0.58109(14) 0.21163(7) 0.43221(11) 0.0266(4) Uani 1 1 d . . . . .
O5 O 0.67707(19) 0.37919(9) 0.31417(12) 0.0572(6) Uani 1 1 d . . . . .
O4 O 0.60281(13) 0.32588(7) 0.20078(10) 0.0294(4) Uani 1 1 d . . . . .
N5 N 0.40731(16) 0.34977(10) 0.39799(14) 0.0350(5) Uani 1 1 d . . . . .
N4 N 0.42331(16) 0.30999(9) 0.33601(14) 0.0309(5) Uani 1 1 d . . . . .
N3 N 0.46429(17) 0.22856(9) 0.23260(13) 0.0284(5) Uani 1 1 d . . . . .
N2 N 0.66553(17) 0.19870(9) 0.26338(13) 0.0281(5) Uani 1 1 d . . . . .
N1 N 0.77173(16) 0.18440(9) 0.28517(13) 0.0285(5) Uani 1 1 d . . . . .
C9 C 0.4992(2) 0.36305(11) 0.45328(17) 0.0311(6) Uani 1 1 d . . . . .
C8 C 0.3405(2) 0.28839(11) 0.28117(18) 0.0353(6) Uani 1 1 d . . . . .
C7 C 0.3622(2) 0.24362(12) 0.22052(17) 0.0341(6) Uani 1 1 d . . . . .
C6 C 0.2819(2) 0.21749(12) 0.1547(2) 0.0434(8) Uani 1 1 d . . . . .
H6 H 0.210217 0.228514 0.147180 0.052 Uiso 1 1 calc R U . . .
C5 C 0.3082(2) 0.17584(13) 0.10145(18) 0.0470(8) Uani 1 1 d . . . . .
H5 H 0.255010 0.158024 0.056071 0.056 Uiso 1 1 calc R U . . .
C4 C 0.4124(2) 0.16009(12) 0.11430(17) 0.0416(7) Uani 1 1 d . . . . .
H4 H 0.431612 0.131230 0.077837 0.050 Uiso 1 1 calc R U . . .
C3 C 0.4898(2) 0.18664(11) 0.18106(15) 0.0321(6) Uani 1 1 d . . . . .
C2 C 0.6022(2) 0.17113(11) 0.19899(15) 0.0313(6) Uani 1 1 d . . . . .
C1 C 0.8240(2) 0.21873(10) 0.34941(15) 0.0245(5) Uani 1 1 d . . . . .
C10 C 0.2296(2) 0.30588(16) 0.2775(2) 0.0550(8) Uani 1 1 d . . . . .
H10A H 0.230371 0.336351 0.321528 0.082 Uiso 1 1 calc R U . . .
H10B H 0.190681 0.270898 0.288692 0.082 Uiso 1 1 calc R U . . .
H10C H 0.195034 0.321861 0.219768 0.082 Uiso 1 1 calc R U . . .
C11 C 0.6380(3) 0.12499(13) 0.14540(18) 0.0471(8) Uani 1 1 d . . . . .
H11A H 0.715201 0.125879 0.158193 0.071 Uiso 1 1 calc R U . . .
H11B H 0.606958 0.133384 0.083625 0.071 Uiso 1 1 calc R U . . .
H11C H 0.615248 0.085528 0.159344 0.071 Uiso 1 1 calc R U . . .
C18 C 0.4959(2) 0.40326(11) 0.52629(18) 0.0366(6) Uani 1 1 d D . . . .
C23 C 0.3967(10) 0.4123(7) 0.5427(11) 0.037(3) Uani 0.44(3) 1 d D . P A 2
H23 H 0.335918 0.391144 0.510921 0.044 Uiso 0.44(3) 1 calc R U P A 2
C21 C 0.3904(11) 0.4530(9) 0.6066(13) 0.052(4) Uani 0.44(3) 1 d D . P A 2
H21 H 0.326914 0.457520 0.623463 0.063 Uiso 0.44(3) 1 calc R U P A 2
C22 C 0.4781(9) 0.4865(7) 0.6448(12) 0.041(3) Uani 0.44(3) 1 d D . P A 2
H22 H 0.471261 0.516426 0.684936 0.049 Uiso 0.44(3) 1 calc R U P A 2
C20 C 0.5756(3) 0.47939(14) 0.6286(2) 0.0505(8) Uani 1 1 d D . . . .
H20 H 0.627516 0.509707 0.645062 0.061 Uiso 0.56(3) 1 calc R U P A 1
H20A H 0.636333 0.500189 0.661055 0.061 Uiso 0.44(3) 1 calc R U P A 2
C19 C 0.5800(2) 0.44036(13) 0.56251(18) 0.0418(7) Uani 1 1 d . . . . .
H19 H 0.641344 0.439112 0.541958 0.050 Uiso 1 1 calc R U . . .
C12 C 0.9400(2) 0.20891(11) 0.38075(16) 0.0285(6) Uani 1 1 d . . . . .
C17 C 0.9992(2) 0.24114(13) 0.45065(18) 0.0388(7) Uani 1 1 d . . . . .
H17 H 0.964804 0.268973 0.478570 0.047 Uiso 1 1 calc R U . . .
C16 C 1.1081(2) 0.23371(15) 0.4810(2) 0.0496(8) Uani 1 1 d . . . . .
H16 H 1.147138 0.255906 0.529734 0.059 Uiso 1 1 calc R U . . .
C15 C 1.1589(2) 0.19426(15) 0.4405(2) 0.0474(8) Uani 1 1 d . . . . .
H15 H 1.233405 0.189630 0.460004 0.057 Uiso 1 1 calc R U . . .
C14 C 1.1006(2) 0.16141(14) 0.3712(2) 0.0484(8) Uani 1 1 d . . . . .
H14 H 1.135605 0.133708 0.343579 0.058 Uiso 1 1 calc R U . . .
C13 C 0.9923(2) 0.16800(12) 0.34111(18) 0.0392(7) Uani 1 1 d . . . . .
H13 H 0.953531 0.144738 0.293548 0.047 Uiso 1 1 calc R U . . .
C31 C 0.47739(18) 0.16862(11) 0.54459(15) 0.0261(5) Uani 1 1 d . . . . .
C36 C 0.4328(2) 0.12261(12) 0.57995(17) 0.0357(6) Uani 1 1 d . . . . .
H36 H 0.439453 0.082760 0.562160 0.043 Uiso 1 1 calc R U . . .
C35 C 0.3786(2) 0.13447(16) 0.6413(2) 0.0514(8) Uani 1 1 d . . . . .
H35 H 0.348826 0.102776 0.666257 0.062 Uiso 1 1 calc R U . . .
C34 C 0.3679(2) 0.19217(17) 0.6659(2) 0.0524(8) Uani 1 1 d . . . . .
H34 H 0.330916 0.200228 0.708225 0.063 Uiso 1 1 calc R U . . .
C33 C 0.4101(2) 0.23835(15) 0.6300(2) 0.0476(8) Uani 1 1 d . . . . .
H33 H 0.401085 0.278205 0.646576 0.057 Uiso 1 1 calc R U . . .
C32 C 0.4660(2) 0.22680(12) 0.56958(18) 0.0341(6) Uani 1 1 d . . . . .
H32 H 0.496347 0.258622 0.545399 0.041 Uiso 1 1 calc R U . . .
C43 C 0.67884(18) 0.12266(10) 0.53626(14) 0.0228(5) Uani 1 1 d . . . . .
C44 C 0.6833(2) 0.06976(12) 0.58235(16) 0.0335(6) Uani 1 1 d . . . . .
H44 H 0.621231 0.046712 0.576652 0.040 Uiso 1 1 calc R U . . .
C45 C 0.7786(2) 0.05080(13) 0.63653(19) 0.0431(7) Uani 1 1 d . . . . .
H45 H 0.781849 0.014622 0.667950 0.052 Uiso 1 1 calc R U . . .
C46 C 0.8688(2) 0.08427(14) 0.64506(17) 0.0396(7) Uani 1 1 d . . . . .
H46 H 0.933507 0.071527 0.683589 0.048 Uiso 1 1 calc R U . . .
C47 C 0.86590(19) 0.13583(12) 0.59833(15) 0.0296(6) Uani 1 1 d . . . . .
H47 H 0.928693 0.158102 0.603340 0.036 Uiso 1 1 calc R U . . .
C48 C 0.77092(18) 0.15528(11) 0.54377(14) 0.0239(5) Uani 1 1 d . . . . .
H48 H 0.768699 0.190967 0.511433 0.029 Uiso 1 1 calc R U . . .
C37 C 0.49087(19) 0.10248(10) 0.39122(14) 0.0239(5) Uani 1 1 d . . . . .
C42 C 0.5459(2) 0.05808(11) 0.36122(17) 0.0339(6) Uani 1 1 d . . . . .
H42 H 0.618347 0.051312 0.389289 0.041 Uiso 1 1 calc R U . . .
C41 C 0.4949(2) 0.02377(12) 0.29042(18) 0.0400(7) Uani 1 1 d . . . . .
H41 H 0.532462 -0.006560 0.269921 0.048 Uiso 1 1 calc R U . . .
C40 C 0.3892(2) 0.03355(13) 0.24938(17) 0.0409(7) Uani 1 1 d . . . . .
H40 H 0.354475 0.009798 0.200916 0.049 Uiso 1 1 calc R U . . .
C39 C 0.3340(2) 0.07752(12) 0.27846(17) 0.0375(6) Uani 1 1 d . . . . .
H39 H 0.261597 0.084173 0.250061 0.045 Uiso 1 1 calc R U . . .
C38 C 0.3845(2) 0.11191(12) 0.34909(16) 0.0308(6) Uani 1 1 d . . . . .
H38 H 0.346531 0.142235 0.369141 0.037 Uiso 1 1 calc R U . . .
C49 C 0.4176(12) 0.3990(6) 0.5701(11) 0.051(3) Uani 0.56(3) 1 d D . P A 1
H49 H 0.362918 0.370381 0.551807 0.061 Uiso 0.56(3) 1 calc R U P A 1
C50 C 0.4183(14) 0.4358(6) 0.6397(13) 0.064(3) Uani 0.56(3) 1 d D . P A 1
H50 H 0.361976 0.433465 0.666436 0.077 Uiso 0.56(3) 1 calc R U P A 1
C51 C 0.4980(12) 0.4751(6) 0.6705(11) 0.054(3) Uani 0.56(3) 1 d D . P A 1
H51 H 0.499749 0.499024 0.719892 0.065 Uiso 0.56(3) 1 calc R U P A 1
C24 C 0.64383(19) 0.37395(11) 0.23278(15) 0.0259(5) Uani 1 1 d . . . . .
C25 C 0.65131(18) 0.42531(10) 0.17655(16) 0.0254(5) Uani 1 1 d . . . . .
C26 C 0.6178(2) 0.41948(12) 0.08685(17) 0.0342(6) Uani 1 1 d . . . . .
H26 H 0.591637 0.382369 0.061444 0.041 Uiso 1 1 calc R U . . .
C27 C 0.6227(2) 0.46782(13) 0.03471(19) 0.0443(7) Uani 1 1 d . . . . .
H27 H 0.601959 0.463591 -0.026681 0.053 Uiso 1 1 calc R U . . .
C28 C 0.6572(2) 0.52184(13) 0.0712(2) 0.0457(8) Uani 1 1 d . . . . .
H28 H 0.657872 0.555210 0.034799 0.055 Uiso 1 1 calc R U . . .
C29 C 0.6908(2) 0.52823(12) 0.15987(19) 0.0397(7) Uani 1 1 d . . . . .
H29 H 0.715318 0.565742 0.184731 0.048 Uiso 1 1 calc R U . . .
C30 C 0.6889(2) 0.47966(11) 0.21279(17) 0.0315(6) Uani 1 1 d . . . . .
H30 H 0.713326 0.483655 0.274101 0.038 Uiso 1 1 calc R U . . .

loop_
_atom_site_aniso_label
_atom_site_aniso_U_11
_atom_site_aniso_U_22
_atom_site_aniso_U_33
_atom_site_aniso_U_23
_atom_site_aniso_U_13
_atom_site_aniso_U_12
Dy1 0.02222(8) 0.02072(7) 0.02066(7) 0.00085(4) 0.00047(5) -0.00367(4)
P1 0.0202(3) 0.0223(3) 0.0223(3) 0.0013(2) 0.0051(2) -0.0015(3)
O3 0.0252(10) 0.0324(10) 0.0367(10) -0.0088(8) -0.0011(8) 0.0068(8)
O1 0.0222(9) 0.0295(9) 0.0282(9) -0.0052(7) 0.0062(7) -0.0011(7)
O2 0.0279(10) 0.0250(9) 0.0273(9) 0.0037(7) 0.0079(8) -0.0009(7)
O5 0.0925(17) 0.0358(12) 0.0338(11) 0.0018(9) 0.0005(11) -0.0345(12)
O4 0.0340(10) 0.0218(9) 0.0297(9) 0.0028(7) 0.0037(8) -0.0057(7)
N5 0.0248(12) 0.0343(13) 0.0427(13) 0.0034(10) 0.0036(10) 0.0018(10)
N4 0.0248(12) 0.0283(12) 0.0356(12) 0.0051(10) 0.0012(10) -0.0012(9)
N3 0.0320(13) 0.0244(11) 0.0239(11) 0.0076(8) -0.0012(9) -0.0094(9)
N2 0.0350(13) 0.0233(11) 0.0235(11) 0.0022(9) 0.0034(9) -0.0066(9)
N1 0.0331(13) 0.0239(12) 0.0277(11) -0.0011(9) 0.0069(9) -0.0003(9)
C9 0.0311(15) 0.0227(14) 0.0385(15) 0.0058(11) 0.0075(12) 0.0070(11)
C8 0.0243(15) 0.0371(16) 0.0375(15) 0.0122(12) -0.0038(12) -0.0051(12)
C7 0.0309(15) 0.0317(15) 0.0322(14) 0.0149(12) -0.0046(11) -0.0119(12)
C6 0.0336(16) 0.0375(18) 0.0459(18) 0.0157(14) -0.0118(13) -0.0131(13)
C5 0.053(2) 0.0405(18) 0.0317(15) 0.0081(13) -0.0162(14) -0.0250(15)
C4 0.055(2) 0.0344(16) 0.0273(14) 0.0018(12) -0.0030(13) -0.0190(14)
C3 0.0434(17) 0.0259(14) 0.0205(12) 0.0065(10) -0.0029(11) -0.0145(12)
C2 0.0465(17) 0.0217(13) 0.0221(12) -0.0014(10) 0.0028(11) -0.0111(12)
C1 0.0300(14) 0.0213(13) 0.0233(12) 0.0028(10) 0.0091(11) -0.0033(10)
C10 0.0257(16) 0.074(2) 0.058(2) 0.0001(18) -0.0013(14) -0.0067(16)
C11 0.060(2) 0.0433(18) 0.0345(16) -0.0149(13) 0.0076(14) -0.0069(15)
C18 0.0417(17) 0.0240(15) 0.0434(16) 0.0009(12) 0.0104(13) 0.0074(12)
C23 0.047(5) 0.028(6) 0.038(6) -0.004(4) 0.015(4) -0.007(4)
C21 0.054(6) 0.055(8) 0.056(8) -0.017(6) 0.029(6) -0.007(5)
C22 0.061(6) 0.030(6) 0.030(7) -0.009(5) 0.008(5) 0.008(4)
C20 0.0453(19) 0.0407(18) 0.058(2) -0.0098(15) 0.0007(16) 0.0105(15)
C19 0.0348(16) 0.0400(17) 0.0445(17) -0.0040(13) -0.0001(13) 0.0129(13)
C12 0.0308(15) 0.0270(14) 0.0300(13) 0.0045(10) 0.0121(11) 0.0023(11)
C17 0.0285(15) 0.0437(17) 0.0435(16) -0.0087(13) 0.0085(13) 0.0053(13)
C16 0.0342(17) 0.057(2) 0.0521(19) -0.0096(16) 0.0024(15) 0.0055(15)
C15 0.0290(16) 0.063(2) 0.0502(19) 0.0058(16) 0.0100(14) 0.0126(15)
C14 0.0399(18) 0.056(2) 0.0547(19) -0.0010(16) 0.0229(15) 0.0169(15)
C13 0.0426(17) 0.0409(17) 0.0377(15) -0.0057(12) 0.0172(13) 0.0020(13)
C31 0.0187(13) 0.0310(14) 0.0285(13) 0.0005(10) 0.0061(10) 0.0034(10)
C36 0.0342(16) 0.0313(15) 0.0469(16) 0.0014(12) 0.0199(13) -0.0014(12)
C35 0.0446(19) 0.058(2) 0.063(2) 0.0110(16) 0.0357(16) 0.0005(16)
C34 0.0434(19) 0.068(2) 0.056(2) -0.0054(17) 0.0318(17) 0.0021(17)
C33 0.0462(19) 0.0465(19) 0.0542(19) -0.0138(15) 0.0204(16) 0.0050(15)
C32 0.0301(15) 0.0326(16) 0.0396(15) -0.0020(12) 0.0095(12) -0.0020(12)
C43 0.0207(12) 0.0258(13) 0.0228(12) 0.0003(9) 0.0076(10) -0.0006(10)
C44 0.0250(14) 0.0400(16) 0.0360(14) 0.0118(12) 0.0089(12) -0.0036(12)
C45 0.0356(17) 0.0459(18) 0.0483(17) 0.0243(14) 0.0122(14) 0.0061(14)
C46 0.0237(14) 0.056(2) 0.0351(15) 0.0100(13) 0.0014(12) 0.0064(13)
C47 0.0204(13) 0.0377(16) 0.0299(13) -0.0043(11) 0.0051(11) -0.0032(11)
C48 0.0264(13) 0.0218(13) 0.0252(12) -0.0025(10) 0.0096(10) -0.0014(10)
C37 0.0255(13) 0.0233(13) 0.0229(12) 0.0023(9) 0.0068(10) -0.0043(10)
C42 0.0316(15) 0.0325(15) 0.0358(15) -0.0022(12) 0.0059(12) -0.0023(12)
C41 0.0505(19) 0.0325(16) 0.0386(16) -0.0108(12) 0.0146(14) -0.0026(13)
C40 0.0535(19) 0.0369(16) 0.0301(14) -0.0047(12) 0.0076(14) -0.0197(14)
C39 0.0338(16) 0.0411(17) 0.0329(15) 0.0007(12) 0.0008(12) -0.0116(13)
C38 0.0316(15) 0.0315(14) 0.0295(13) -0.0002(11) 0.0085(11) -0.0037(12)
C49 0.070(6) 0.031(4) 0.062(7) 0.005(4) 0.036(5) 0.003(4)
C50 0.085(7) 0.048(6) 0.078(8) -0.008(5) 0.052(7) -0.004(5)
C51 0.079(6) 0.051(6) 0.034(6) -0.003(4) 0.016(5) 0.003(4)
C24 0.0238(13) 0.0239(14) 0.0289(13) 0.0036(10) 0.0053(11) 0.0015(10)
C25 0.0188(13) 0.0228(13) 0.0368(14) 0.0036(10) 0.0111(11) 0.0018(10)
C26 0.0314(15) 0.0315(15) 0.0378(15) 0.0040(11) 0.0059(12) -0.0063(12)
C27 0.0435(18) 0.0451(18) 0.0403(16) 0.0146(14) 0.0043(13) -0.0106(14)
C28 0.0439(18) 0.0330(17) 0.060(2) 0.0200(14) 0.0142(15) -0.0056(13)
C29 0.0431(17) 0.0232(15) 0.0571(19) 0.0036(12) 0.0208(15) -0.0039(12)
C30 0.0353(15) 0.0241(14) 0.0384(15) 0.0004(11) 0.0157(12) -0.0010(11)

loop_
_atom_type_symbol
_atom_type_description
_atom_type_scat_dispersion_real
_atom_type_scat_dispersion_imag
_atom_type_scat_source
C C 0.0033 0.0016 'International Tables Vol C Tables 4.2.6.8 and 6.1.1.4'
H H 0.0000 0.0000 'International Tables Vol C Tables 4.2.6.8 and 6.1.1.4'
Dy Dy -0.1892 4.4098 'International Tables Vol C Tables 4.2.6.8 and 6.1.1.4'
N N 0.0061 0.0033 'International Tables Vol C Tables 4.2.6.8 and 6.1.1.4'
O O 0.0106 0.0060 'International Tables Vol C Tables 4.2.6.8 and 6.1.1.4'
P P 0.1023 0.0942 'International Tables Vol C Tables 4.2.6.8 and 6.1.1.4'

loop_
_geom_angle_atom_site_label_1
_geom_angle_atom_site_label_2
_geom_angle_atom_site_label_3
_geom_angle
_geom_angle_site_symmetry_1
_geom_angle_site_symmetry_3
_geom_angle_publ_flag
O3 Dy1 O5 73.56(7) . . ?
O3 Dy1 O4 119.37(6) . . ?
O3 Dy1 N4 64.58(6) . . ?
O3 Dy1 N3 127.25(7) . . ?
O3 Dy1 N2 159.92(6) . . ?
O1 Dy1 O3 100.62(6) . . ?
O1 Dy1 O5 82.23(7) . . ?
O1 Dy1 O4 99.62(6) . . ?
O1 Dy1 N4 162.59(6) . . ?
O1 Dy1 N3 128.35(6) . . ?
O1 Dy1 N2 64.38(6) . . ?
O2 Dy1 O3 81.39(6) . . ?
O2 Dy1 O1 86.56(6) . . ?
O2 Dy1 O5 150.02(6) . . ?
O2 Dy1 O4 156.23(6) . . ?
O2 Dy1 N4 82.27(6) . . ?
O2 Dy1 N3 83.15(6) . . ?
O2 Dy1 N2 84.29(6) . . ?
O5 Dy1 N4 101.01(8) . . ?
O5 Dy1 N3 125.25(6) . . ?
O5 Dy1 N2 114.98(7) . . ?
O4 Dy1 O5 53.67(6) . . ?
O4 Dy1 N4 95.93(6) . . ?
O4 Dy1 N3 75.00(6) . . ?
O4 Dy1 N2 77.95(6) . . ?
N4 Dy1 N3 63.51(7) . . ?
N2 Dy1 N4 127.19(7) . . ?
N2 Dy1 N3 64.29(7) . . ?
O2 P1 C31 110.41(11) . . ?
O2 P1 C43 109.74(10) . . ?
O2 P1 C37 111.70(10) . . ?
C43 P1 C31 106.60(11) . . ?
C37 P1 C31 108.47(11) . . ?
C37 P1 C43 109.79(11) . . ?
C9 O3 Dy1 121.16(16) . . ?
C1 O1 Dy1 121.48(15) . . ?
P1 O2 Dy1 164.68(11) . . ?
C24 O5 Dy1 92.53(14) . . ?
C24 O4 Dy1 93.89(14) . . ?
C9 N5 N4 109.5(2) . . ?
N5 N4 Dy1 118.43(14) . . ?
C8 N4 Dy1 124.04(19) . . ?
C8 N4 N5 117.5(2) . . ?
C7 N3 Dy1 120.93(17) . . ?
C7 N3 C3 119.3(2) . . ?
C3 N3 Dy1 119.54(16) . . ?
N1 N2 Dy1 118.58(14) . . ?
C2 N2 Dy1 122.47(18) . . ?
C2 N2 N1 118.6(2) . . ?
C1 N1 N2 109.85(19) . . ?
O3 C9 N5 126.1(2) . . ?
O3 C9 C18 117.4(2) . . ?
N5 C9 C18 116.5(2) . . ?
N4 C8 C7 115.1(2) . . ?
N4 C8 C10 124.2(3) . . ?
C7 C8 C10 120.7(2) . . ?
N3 C7 C8 116.0(2) . . ?
N3 C7 C6 121.5(3) . . ?
C6 C7 C8 122.5(3) . . ?
C7 C6 H6 120.4 . . ?
C5 C6 C7 119.1(3) . . ?
C5 C6 H6 120.4 . . ?
C6 C5 H5 120.3 . . ?
C6 C5 C4 119.4(3) . . ?
C4 C5 H5 120.3 . . ?
C5 C4 H4 120.1 . . ?
C5 C4 C3 119.8(3) . . ?
C3 C4 H4 120.1 . . ?
N3 C3 C4 120.9(3) . . ?
N3 C3 C2 116.6(2) . . ?
C4 C3 C2 122.4(3) . . ?
N2 C2 C3 116.1(2) . . ?
N2 C2 C11 123.5(3) . . ?
C3 C2 C11 120.4(2) . . ?
O1 C1 N1 125.5(2) . . ?
O1 C1 C12 117.9(2) . . ?
N1 C1 C12 116.6(2) . . ?
C8 C10 H10A 109.5 . . ?
C8 C10 H10B 109.5 . . ?
C8 C10 H10C 109.5 . . ?
H10A C10 H10B 109.5 . . ?
H10A C10 H10C 109.5 . . ?
H10B C10 H10C 109.5 . . ?
C2 C11 H11A 109.5 . . ?
C2 C11 H11B 109.5 . . ?
C2 C11 H11C 109.5 . . ?
H11A C11 H11B 109.5 . . ?
H11A C11 H11C 109.5 . . ?
H11B C11 H11C 109.5 . . ?
C23 C18 C9 117.2(5) . . ?
C19 C18 C9 120.4(2) . . ?
C19 C18 C23 120.7(5) . . ?
C19 C18 C49 116.5(6) . . ?
C49 C18 C9 122.3(6) . . ?
C18 C23 H23 121.0 . . ?
C21 C23 C18 118.1(9) . . ?
C21 C23 H23 121.0 . . ?
C23 C21 H21 120.7 . . ?
C22 C21 C23 118.6(10) . . ?
C22 C21 H21 120.7 . . ?
C21 C22 H22 117.9 . . ?
C21 C22 C20 124.1(10) . . ?
C20 C22 H22 117.9 . . ?
C22 C20 H20A 121.7 . . ?
C22 C20 C19 116.5(6) . . ?
C19 C20 H20 119.4 . . ?
C19 C20 H20A 121.7 . . ?
C51 C20 H20 119.4 . . ?
C51 C20 C19 121.3(6) . . ?
C18 C19 C20 120.6(3) . . ?
C18 C19 H19 119.7 . . ?
C20 C19 H19 119.7 . . ?
C17 C12 C1 119.8(2) . . ?
C17 C12 C13 118.2(3) . . ?
C13 C12 C1 122.0(2) . . ?
C12 C17 H17 119.3 . . ?
C12 C17 C16 121.4(3) . . ?
C16 C17 H17 119.3 . . ?
C17 C16 H16 120.1 . . ?
C15 C16 C17 119.9(3) . . ?
C15 C16 H16 120.1 . . ?
C16 C15 H15 120.4 . . ?
C16 C15 C14 119.3(3) . . ?
C14 C15 H15 120.4 . . ?
C15 C14 H14 119.3 . . ?
C15 C14 C13 121.3(3) . . ?
C13 C14 H14 119.3 . . ?
C12 C13 H13 120.0 . . ?
C14 C13 C12 119.9(3) . . ?
C14 C13 H13 120.0 . . ?
C36 C31 P1 121.53(19) . . ?
C36 C31 C32 119.8(2) . . ?
C32 C31 P1 118.55(19) . . ?
C31 C36 H36 119.9 . . ?
C31 C36 C35 120.1(3) . . ?
C35 C36 H36 119.9 . . ?
C36 C35 H35 120.1 . . ?
C34 C35 C36 119.8(3) . . ?
C34 C35 H35 120.1 . . ?
C35 C34 H34 119.7 . . ?
C35 C34 C33 120.6(3) . . ?
C33 C34 H34 119.7 . . ?
C34 C33 H33 120.0 . . ?
C34 C33 C32 120.0(3) . . ?
C32 C33 H33 120.0 . . ?
C31 C32 C33 119.7(3) . . ?
C31 C32 H32 120.1 . . ?
C33 C32 H32 120.1 . . ?
C44 C43 P1 123.44(18) . . ?
C44 C43 C48 119.5(2) . . ?
C48 C43 P1 116.96(18) . . ?
C43 C44 H44 120.1 . . ?
C45 C44 C43 119.8(2) . . ?
C45 C44 H44 120.1 . . ?
C44 C45 H45 119.9 . . ?
C46 C45 C44 120.2(3) . . ?
C46 C45 H45 119.9 . . ?
C45 C46 H46 119.7 . . ?
C47 C46 C45 120.6(3) . . ?
C47 C46 H46 119.7 . . ?
C46 C47 H47 120.1 . . ?
C46 C47 C48 119.8(2) . . ?
C48 C47 H47 120.1 . . ?
C43 C48 H48 119.9 . . ?
C47 C48 C43 120.2(2) . . ?
C47 C48 H48 119.9 . . ?
C42 C37 P1 121.13(19) . . ?
C42 C37 C38 119.3(2) . . ?
C38 C37 P1 118.96(18) . . ?
C37 C42 H42 120.0 . . ?
C41 C42 C37 119.9(3) . . ?
C41 C42 H42 120.0 . . ?
C42 C41 H41 119.9 . . ?
C42 C41 C40 120.1(3) . . ?
C40 C41 H41 119.9 . . ?
C41 C40 H40 119.8 . . ?
C39 C40 C41 120.4(3) . . ?
C39 C40 H40 119.8 . . ?
C40 C39 H39 120.1 . . ?
C40 C39 C38 119.7(3) . . ?
C38 C39 H39 120.1 . . ?
C37 C38 H38 119.7 . . ?
C39 C38 C37 120.6(2) . . ?
C39 C38 H38 119.7 . . ?
C18 C49 H49 119.4 . . ?
C50 C49 C18 121.1(9) . . ?
C50 C49 H49 119.4 . . ?
C49 C50 H50 119.4 . . ?
C51 C50 C49 121.1(9) . . ?
C51 C50 H50 119.4 . . ?
C20 C51 H51 120.9 . . ?
C50 C51 C20 118.3(9) . . ?
C50 C51 H51 120.9 . . ?
O5 C24 C25 119.5(2) . . ?
O4 C24 O5 119.5(2) . . ?
O4 C24 C25 121.0(2) . . ?
C26 C25 C24 119.9(2) . . ?
C30 C25 C24 120.5(2) . . ?
C30 C25 C26 119.6(2) . . ?
C25 C26 H26 120.1 . . ?
C27 C26 C25 119.7(2) . . ?
C27 C26 H26 120.1 . . ?
C26 C27 H27 119.9 . . ?
C28 C27 C26 120.3(3) . . ?
C28 C27 H27 119.9 . . ?
C27 C28 H28 119.7 . . ?
C27 C28 C29 120.6(3) . . ?
C29 C28 H28 119.7 . . ?
C28 C29 H29 120.2 . . ?
C28 C29 C30 119.6(3) . . ?
C30 C29 H29 120.2 . . ?
C25 C30 C29 120.1(2) . . ?
C25 C30 H30 119.9 . . ?
C29 C30 H30 119.9 . . ?

loop_
_geom_bond_atom_site_label_1
_geom_bond_atom_site_label_2
_geom_bond_distance
_geom_bond_site_symmetry_2
_geom_bond_publ_flag
Dy1 O3 2.3007(16) . ?
Dy1 O1 2.2942(16) . ?
Dy1 O2 2.2796(15) . ?
Dy1 O5 2.4182(18) . ?
Dy1 O4 2.3943(16) . ?
Dy1 N4 2.481(2) . ?
Dy1 N3 2.491(2) . ?
Dy1 N2 2.478(2) . ?
P1 O2 1.4948(16) . ?
P1 C31 1.797(2) . ?
P1 C43 1.793(2) . ?
P1 C37 1.792(2) . ?
O3 C9 1.280(3) . ?
O1 C1 1.282(3) . ?
O5 C24 1.262(3) . ?
O4 C24 1.253(3) . ?
N5 N4 1.391(3) . ?
N5 C9 1.324(3) . ?
N4 C8 1.294(3) . ?
N3 C7 1.347(3) . ?
N3 C3 1.352(3) . ?
N2 N1 1.383(3) . ?
N2 C2 1.294(3) . ?
N1 C1 1.319(3) . ?
C9 C18 1.486(4) . ?
C8 C7 1.477(4) . ?
C8 C10 1.495(4) . ?
C7 C6 1.402(4) . ?
C6 H6 0.9500 . ?
C6 C5 1.371(4) . ?
C5 H5 0.9500 . ?
C5 C4 1.376(4) . ?
C4 H4 0.9500 . ?
C4 C3 1.395(4) . ?
C3 C2 1.469(4) . ?
C2 C11 1.499(4) . ?
C1 C12 1.488(4) . ?
C10 H10A 0.9800 . ?
C10 H10B 0.9800 . ?
C10 H10C 0.9800 . ?
C11 H11A 0.9800 . ?
C11 H11B 0.9800 . ?
C11 H11C 0.9800 . ?
C18 C23 1.412(10) . ?
C18 C19 1.381(4) . ?
C18 C49 1.395(9) . ?
C23 H23 0.9500 . ?
C23 C21 1.389(10) . ?
C21 H21 0.9500 . ?
C21 C22 1.374(11) . ?
C22 H22 0.9500 . ?
C22 C20 1.384(11) . ?
C20 H20 0.9500 . ?
C20 H20A 0.9500 . ?
C20 C19 1.386(4) . ?
C20 C51 1.366(10) . ?
C19 H19 0.9500 . ?
C12 C17 1.382(4) . ?
C12 C13 1.398(3) . ?
C17 H17 0.9500 . ?
C17 C16 1.393(4) . ?
C16 H16 0.9500 . ?
C16 C15 1.373(4) . ?
C15 H15 0.9500 . ?
C15 C14 1.379(4) . ?
C14 H14 0.9500 . ?
C14 C13 1.383(4) . ?
C13 H13 0.9500 . ?
C31 C36 1.381(3) . ?
C31 C32 1.386(3) . ?
C36 H36 0.9500 . ?
C36 C35 1.385(3) . ?
C35 H35 0.9500 . ?
C35 C34 1.372(5) . ?
C34 H34 0.9500 . ?
C34 C33 1.373(5) . ?
C33 H33 0.9500 . ?
C33 C32 1.386(4) . ?
C32 H32 0.9500 . ?
C43 C44 1.391(3) . ?
C43 C48 1.392(3) . ?
C44 H44 0.9500 . ?
C44 C45 1.384(4) . ?
C45 H45 0.9500 . ?
C45 C46 1.380(4) . ?
C46 H46 0.9500 . ?
C46 C47 1.373(4) . ?
C47 H47 0.9500 . ?
C47 C48 1.387(3) . ?
C48 H48 0.9500 . ?
C37 C42 1.390(3) . ?
C37 C38 1.395(3) . ?
C42 H42 0.9500 . ?
C42 C41 1.384(4) . ?
C41 H41 0.9500 . ?
C41 C40 1.385(4) . ?
C40 H40 0.9500 . ?
C40 C39 1.378(4) . ?
C39 H39 0.9500 . ?
C39 C38 1.381(4) . ?
C38 H38 0.9500 . ?
C49 H49 0.9500 . ?
C49 C50 1.385(9) . ?
C50 H50 0.9500 . ?
C50 C51 1.357(10) . ?
C51 H51 0.9500 . ?
C24 C25 1.482(3) . ?
C25 C26 1.388(3) . ?
C25 C30 1.384(3) . ?
C26 H26 0.9500 . ?
C26 C27 1.381(4) . ?
C27 H27 0.9500 . ?
C27 C28 1.369(4) . ?
C28 H28 0.9500 . ?
C28 C29 1.375(4) . ?
C29 H29 0.9500 . ?
C29 C30 1.385(3) . ?
C30 H30 0.9500 . ?

loop_
_geom_torsion_atom_site_label_1
_geom_torsion_atom_site_label_2
_geom_torsion_atom_site_label_3
_geom_torsion_atom_site_label_4
_geom_torsion
_geom_torsion_site_symmetry_1
_geom_torsion_site_symmetry_2
_geom_torsion_site_symmetry_3
_geom_torsion_site_symmetry_4
_geom_torsion_publ_flag
Dy1 O3 C9 N5 2.0(3) . . . . ?
Dy1 O3 C9 C18 -178.66(16) . . . . ?
Dy1 O1 C1 N1 -3.0(3) . . . . ?
Dy1 O1 C1 C12 176.40(15) . . . . ?
Dy1 O5 C24 O4 -6.1(2) . . . . ?
Dy1 O5 C24 C25 172.32(19) . . . . ?
Dy1 O4 C24 O5 6.1(2) . . . . ?
Dy1 O4 C24 C25 -172.23(19) . . . . ?
Dy1 N4 C8 C7 2.3(3) . . . . ?
Dy1 N4 C8 C10 -178.0(2) . . . . ?
Dy1 N3 C7 C8 -7.4(3) . . . . ?
Dy1 N3 C7 C6 173.30(18) . . . . ?
Dy1 N3 C3 C4 -172.69(18) . . . . ?
Dy1 N3 C3 C2 7.1(3) . . . . ?
Dy1 N2 N1 C1 3.6(2) . . . . ?
Dy1 N2 C2 C3 -8.8(3) . . . . ?
Dy1 N2 C2 C11 172.37(18) . . . . ?
P1 C31 C36 C35 174.5(2) . . . . ?
P1 C31 C32 C33 -175.6(2) . . . . ?
P1 C43 C44 C45 -174.2(2) . . . . ?
P1 C43 C48 C47 174.45(17) . . . . ?
P1 C37 C42 C41 -170.8(2) . . . . ?
P1 C37 C38 C39 171.02(19) . . . . ?
O3 C9 C18 C23 -164.7(10) . . . . ?
O3 C9 C18 C19 29.9(4) . . . . ?
O3 C9 C18 C49 -139.8(10) . . . . ?
O1 C1 C12 C17 3.7(3) . . . . ?
O1 C1 C12 C13 -175.8(2) . . . . ?
O2 P1 C31 C36 170.6(2) . . . . ?
O2 P1 C31 C32 -13.7(2) . . . . ?
O2 P1 C43 C44 179.3(2) . . . . ?
O2 P1 C43 C48 3.6(2) . . . . ?
O2 P1 C37 C42 96.6(2) . . . . ?
O2 P1 C37 C38 -74.1(2) . . . . ?
O5 C24 C25 C26 178.1(2) . . . . ?
O5 C24 C25 C30 -3.6(4) . . . . ?
O4 C24 C25 C26 -3.5(3) . . . . ?
O4 C24 C25 C30 174.7(2) . . . . ?
N5 N4 C8 C7 -176.3(2) . . . . ?
N5 N4 C8 C10 3.3(4) . . . . ?
N5 C9 C18 C23 14.7(10) . . . . ?
N5 C9 C18 C19 -150.7(3) . . . . ?
N5 C9 C18 C49 39.6(10) . . . . ?
N4 N5 C9 O3 1.8(3) . . . . ?
N4 N5 C9 C18 -177.5(2) . . . . ?
N4 C8 C7 N3 3.4(3) . . . . ?
N4 C8 C7 C6 -177.4(2) . . . . ?
N3 C7 C6 C5 -0.2(4) . . . . ?
N3 C3 C2 N2 0.9(3) . . . . ?
N3 C3 C2 C11 179.8(2) . . . . ?
N2 N1 C1 O1 -0.6(3) . . . . ?
N2 N1 C1 C12 179.99(18) . . . . ?
N1 N2 C2 C3 177.79(19) . . . . ?
N1 N2 C2 C11 -1.1(4) . . . . ?
N1 C1 C12 C17 -176.8(2) . . . . ?
N1 C1 C12 C13 3.7(3) . . . . ?
C9 N5 N4 Dy1 -4.5(2) . . . . ?
C9 N5 N4 C8 174.2(2) . . . . ?
C9 C18 C23 C21 -175.5(7) . . . . ?
C9 C18 C19 C20 177.7(3) . . . . ?
C9 C18 C49 C50 177.9(6) . . . . ?
C8 C7 C6 C5 -179.4(2) . . . . ?
C7 N3 C3 C4 1.8(3) . . . . ?
C7 N3 C3 C2 -178.5(2) . . . . ?
C7 C6 C5 C4 0.8(4) . . . . ?
C6 C5 C4 C3 -0.1(4) . . . . ?
C5 C4 C3 N3 -1.2(4) . . . . ?
C5 C4 C3 C2 179.1(2) . . . . ?
C4 C3 C2 N2 -179.3(2) . . . . ?
C4 C3 C2 C11 -0.4(4) . . . . ?
C3 N3 C7 C8 178.2(2) . . . . ?
C3 N3 C7 C6 -1.1(3) . . . . ?
C2 N2 N1 C1 177.2(2) . . . . ?
C1 C12 C17 C16 -179.2(3) . . . . ?
C1 C12 C13 C14 178.5(2) . . . . ?
C10 C8 C7 N3 -176.3(2) . . . . ?
C10 C8 C7 C6 2.9(4) . . . . ?
C18 C23 C21 C22 6.1(14) . . . . ?
C18 C49 C50 C51 -3.4(14) . . . . ?
C23 C18 C19 C20 12.9(11) . . . . ?
C23 C21 C22 C20 -5.1(16) . . . . ?
C21 C22 C20 C19 7.3(14) . . . . ?
C22 C20 C19 C18 -11.0(10) . . . . ?
C19 C18 C23 C21 -10.1(12) . . . . ?
C19 C18 C49 C50 7.8(11) . . . . ?
C19 C20 C51 C50 -7.1(13) . . . . ?
C12 C17 C16 C15 0.9(5) . . . . ?
C17 C12 C13 C14 -1.1(4) . . . . ?
C17 C16 C15 C14 -1.5(5) . . . . ?
C16 C15 C14 C13 0.8(5) . . . . ?
C15 C14 C13 C12 0.5(5) . . . . ?
C13 C12 C17 C16 0.4(4) . . . . ?
C31 P1 O2 Dy1 -137.6(4) . . . . ?
C31 P1 C43 C44 59.8(2) . . . . ?
C31 P1 C43 C48 -115.97(18) . . . . ?
C31 P1 C37 C42 -141.5(2) . . . . ?
C31 P1 C37 C38 47.8(2) . . . . ?
C31 C36 C35 C34 0.9(5) . . . . ?
C36 C31 C32 C33 0.1(4) . . . . ?
C36 C35 C34 C33 0.3(5) . . . . ?
C35 C34 C33 C32 -1.3(5) . . . . ?
C34 C33 C32 C31 1.1(5) . . . . ?
C32 C31 C36 C35 -1.1(4) . . . . ?
C43 P1 O2 Dy1 105.2(4) . . . . ?
C43 P1 C31 C36 -70.2(2) . . . . ?
C43 P1 C31 C32 105.5(2) . . . . ?
C43 P1 C37 C42 -25.4(2) . . . . ?
C43 P1 C37 C38 163.96(18) . . . . ?
C43 C44 C45 C46 0.2(4) . . . . ?
C44 C43 C48 C47 -1.5(3) . . . . ?
C44 C45 C46 C47 -1.7(4) . . . . ?
C45 C46 C47 C48 1.7(4) . . . . ?
C46 C47 C48 C43 -0.1(3) . . . . ?
C48 C43 C44 C45 1.4(4) . . . . ?
C37 P1 O2 Dy1 -16.8(5) . . . . ?
C37 P1 C31 C36 48.0(2) . . . . ?
C37 P1 C31 C32 -136.4(2) . . . . ?
C37 P1 C43 C44 -57.5(2) . . . . ?
C37 P1 C43 C48 126.74(17) . . . . ?
C37 C42 C41 C40 0.0(4) . . . . ?
C42 C37 C38 C39 0.2(4) . . . . ?
C42 C41 C40 C39 0.2(4) . . . . ?
C41 C40 C39 C38 -0.2(4) . . . . ?
C40 C39 C38 C37 0.0(4) . . . . ?
C38 C37 C42 C41 -0.2(4) . . . . ?
C49 C18 C19 C20 -12.0(10) . . . . ?
C49 C50 C51 C20 2.8(14) . . . . ?
C51 C20 C19 C18 12.0(11) . . . . ?
C24 C25 C26 C27 178.5(2) . . . . ?
C24 C25 C30 C29 -176.9(2) . . . . ?
C25 C26 C27 C28 -2.1(4) . . . . ?
C26 C25 C30 C29 1.4(4) . . . . ?
C26 C27 C28 C29 2.2(5) . . . . ?
C27 C28 C29 C30 -0.6(4) . . . . ?
C28 C29 C30 C25 -1.2(4) . . . . ?
C30 C25 C26 C27 0.3(4) . . . . ?

loop_
_smtbx_masks_void_nr
_smtbx_masks_void_average_x
_smtbx_masks_void_average_y
_smtbx_masks_void_average_z
_smtbx_masks_void_volume
_smtbx_masks_void_count_electrons
_smtbx_masks_void_content
1 0.000 0.500 0.500 262.5 68.1 '4 CH3OH'
2 0.500 0.000 1.000 262.5 68.1 '4 CH3OH'
